data_4324081
loop_
_publ_author_name
'Holger Braunschweig'
'Qing Ye'
'Krzysztof Radacki'
'Peter Brenner'
'Gernot Frenking'
'Susmita De'

_publ_contact_author_address
; Institut fuer Anorganische Chemie
Universitaet Wuerzburg
Am Hubland
97074 Wuerzburg, Germany
;
_publ_contact_author_email H.Braunschweig@mail.uni-wuerzburg.de
_publ_contact_author_fax +49-931-8884623
_publ_contact_author_name 'Prof. Dr. Holger Braunschweig'
_publ_contact_author_phone +49-931-8885260
_publ_section_title
;
 Borylene-Based Functionalization of Iron-Alkynyl-\s-Complexes and
 Stepwise Reversible Metal-Boryl-to-Borirene Transformation: Synthesis,
 Characterization, and Density Functional Theory Studies
;
_journal_name_full 'Inorganic Chemistry'
_journal_page_first 62
_journal_page_last 71
_journal_paper_doi 10.1021/ic1010874
_journal_volume 50
_journal_year 2011
_chemical_formula_moiety 'C26 H38 B Fe N O2 Si2'
_chemical_formula_sum 'C26 H38 B Fe N O2 Si2'
_chemical_formula_weight 519.41
_chemical_name_common
;
?
;
_chemical_name_systematic
; 
?
;
_space_group_IT_number 14
_symmetry_cell_setting monoclinic
_symmetry_space_group_name_Hall '-P 2ybc'
_symmetry_space_group_name_H-M 'P 1 21/c 1'
_atom_sites_solution_hydrogens geom
_atom_sites_solution_primary direct
_atom_sites_solution_secondary difmap
_audit_creation_method SHELXL-97
_cell_angle_alpha 90.00
_cell_angle_beta 110.2980(10)
_cell_angle_gamma 90.00
_cell_formula_units_Z 4
_cell_length_a 15.9329(4)
_cell_length_b 8.3475(3)
_cell_length_c 22.8808(7)
_cell_measurement_reflns_used 9801
_cell_measurement_temperature 233(2)
_cell_measurement_theta_max 26.90
_cell_measurement_theta_min 2.73
_cell_volume 2854.17(15)
_computing_cell_refinement 'Saint+ ver. 7.53A (Bruker AXS)'
_computing_data_collection 'APEX2 ver. 2008.3 (Bruker AXS)'
_computing_data_reduction 'Saint+ ver. 7.53A (Bruker AXS)'
_computing_molecular_graphics 'XP ver. 5.1 (Bruker AXS, 1998)'
_computing_publication_material 'SHELXL-97 (Sheldrick, 2008)'
_computing_structure_refinement 'SHELXL-97 (Sheldrick, 1997)'
_computing_structure_solution 'SHELXS-97 (Sheldrick, 1990)'
_diffrn_ambient_temperature 233(2)
_diffrn_measured_fraction_theta_full 0.999
_diffrn_measured_fraction_theta_max 0.998
_diffrn_measurement_device_type 'Bruker APEX-II CCD'
_diffrn_measurement_method '\f and \w scans'
_diffrn_radiation_monochromator 'multi-layer mirror'
_diffrn_radiation_source 'rotating anode'
_diffrn_radiation_type MoK\a
_diffrn_radiation_wavelength 0.71073
_diffrn_reflns_av_R_equivalents 0.0419
_diffrn_reflns_av_sigmaI/netI 0.0129
_diffrn_reflns_limit_h_max 21
_diffrn_reflns_limit_h_min -21
_diffrn_reflns_limit_k_max 11
_diffrn_reflns_limit_k_min -11
_diffrn_reflns_limit_l_max 30
_diffrn_reflns_limit_l_min -30
_diffrn_reflns_number 238158
_diffrn_reflns_theta_full 26.00
_diffrn_reflns_theta_max 28.33
_diffrn_reflns_theta_min 1.36
_exptl_absorpt_coefficient_mu 0.634
_exptl_absorpt_correction_T_max 0.8870
_exptl_absorpt_correction_T_min 0.7541
_exptl_absorpt_correction_type multi-scan
_exptl_absorpt_process_details 'Sadabs 2008/1 (Brucker 2008)'
_exptl_crystal_colour orange
_exptl_crystal_density_diffrn 1.209
_exptl_crystal_density_method 'not measured'
_exptl_crystal_description block
_exptl_crystal_F_000 1104
_exptl_crystal_size_max 0.27
_exptl_crystal_size_mid 0.25
_exptl_crystal_size_min 0.19
_refine_diff_density_max 0.462
_refine_diff_density_min -0.567
_refine_diff_density_rms 0.168
_refine_ls_extinction_method none
_refine_ls_goodness_of_fit_ref 1.163
_refine_ls_hydrogen_treatment constr
_refine_ls_matrix_type full
_refine_ls_number_parameters 309
_refine_ls_number_reflns 7105
_refine_ls_number_restraints 0
_refine_ls_restrained_S_all 1.163
_refine_ls_R_factor_all 0.0377
_refine_ls_R_factor_gt 0.0286
_refine_ls_shift/su_max 0.001
_refine_ls_shift/su_mean 0.000
_refine_ls_structure_factor_coef Fsqd
_refine_ls_weighting_details 'calc w=1/[\s^2^(Fo^2^)+(0.0553P)^2^+0.5641P] where P=(Fo^2^+2Fc^2^)/3'
_refine_ls_weighting_scheme calc
_refine_ls_wR_factor_gt 0.0859
_refine_ls_wR_factor_ref 0.0998
_reflns_number_gt 6297
_reflns_number_total 7105
_reflns_threshold_expression >2sigma(I)
_cod_data_source_file ic1010874_si_002_1.cif
_cod_data_source_block 4
_cod_database_code 4324081

loop_
_symmetry_equiv_pos_as_xyz
'x, y, z'
'-x, y+1/2, -z+1/2'
'-x, -y, -z'
'x, -y-1/2, z-1/2'

loop_
_atom_site_label
_atom_site_type_symbol
_atom_site_fract_x
_atom_site_fract_y
_atom_site_fract_z
_atom_site_U_iso_or_equiv
_atom_site_adp_type
_atom_site_occupancy
_atom_site_symmetry_multiplicity
_atom_site_calc_flag
_atom_site_refinement_flags
_atom_site_disorder_assembly
_atom_site_disorder_group
Fe1 Fe 0.297557(12) 0.15004(2) 0.943898(8) 0.02868(7) Uani 1 1 d . . .
C1 C 0.31367(10) -0.01550(17) 0.90165(7) 0.0372(3) Uani 1 1 d . . .
O1 O 0.32394(9) -0.11883(15) 0.87203(7) 0.0569(3) Uani 1 1 d . . .
C2 C 0.40887(10) 0.15459(17) 0.99620(8) 0.0399(3) Uani 1 1 d . . .
O2 O 0.48220(8) 0.16901(18) 1.02724(7) 0.0632(4) Uani 1 1 d . . .
C1_1 C 0.17532(9) 0.24377(17) 0.88346(7) 0.0384(3) Uani 1 1 d . . .
C2_1 C 0.24674(10) 0.28621(17) 0.86181(6) 0.0364(3) Uani 1 1 d . . .
C3_1 C 0.30928(10) 0.38010(16) 0.90830(7) 0.0357(3) Uani 1 1 d . . .
C4_1 C 0.27681(10) 0.39554(17) 0.95928(7) 0.0369(3) Uani 1 1 d . . .
C5_1 C 0.19445(10) 0.31369(18) 0.94354(7) 0.0389(3) Uani 1 1 d . . .
C6_1 C 0.09073(12) 0.1604(2) 0.84557(9) 0.0553(5) Uani 1 1 d . . .
H6A_1 H 0.0610 0.1193 0.8730 0.083 Uiso 1 1 calc R . .
H6B_1 H 0.1048 0.0724 0.8229 0.083 Uiso 1 1 calc R . .
H6C_1 H 0.0516 0.2356 0.8163 0.083 Uiso 1 1 calc R . .
C7_1 C 0.25051(14) 0.2447(2) 0.79891(7) 0.0538(4) Uani 1 1 d . . .
H7A_1 H 0.2143 0.3201 0.7682 0.081 Uiso 1 1 calc R . .
H7B_1 H 0.2277 0.1371 0.7876 0.081 Uiso 1 1 calc R . .
H7C_1 H 0.3120 0.2502 0.8003 0.081 Uiso 1 1 calc R . .
C8_1 C 0.39108(12) 0.4613(2) 0.90416(9) 0.0487(4) Uani 1 1 d . . .
H8A_1 H 0.4135 0.4013 0.8763 0.073 Uiso 1 1 calc R . .
H8B_1 H 0.4368 0.4659 0.9453 0.073 Uiso 1 1 calc R . .
H8C_1 H 0.3758 0.5691 0.8882 0.073 Uiso 1 1 calc R . .
C9_1 C 0.31890(13) 0.4992(2) 1.01551(8) 0.0515(4) Uani 1 1 d . . .
H9A_1 H 0.3044 0.6106 1.0044 0.077 Uiso 1 1 calc R . .
H9B_1 H 0.3833 0.4853 1.0303 0.077 Uiso 1 1 calc R . .
H9C_1 H 0.2962 0.4688 1.0481 0.077 Uiso 1 1 calc R . .
C10_1 C 0.13449(12) 0.3109(3) 0.98163(10) 0.0570(4) Uani 1 1 d . . .
H10A_1 H 0.0946 0.4025 0.9708 0.085 Uiso 1 1 calc R . .
H10B_1 H 0.1706 0.3155 1.0255 0.085 Uiso 1 1 calc R . .
H10C_1 H 0.0996 0.2129 0.9731 0.085 Uiso 1 1 calc R . .
C3 C 0.25478(9) 0.00355(16) 0.99578(6) 0.0315(3) Uani 1 1 d . . .
C4 C 0.18737(9) -0.10445(17) 0.98715(6) 0.0346(3) Uani 1 1 d . . .
C1_2 C 0.11517(10) -0.18220(18) 0.93656(7) 0.0377(3) Uani 1 1 d . . .
C2_2 C 0.13447(12) -0.2739(2) 0.89200(7) 0.0453(3) Uani 1 1 d . . .
H2_2 H 0.1942 -0.2854 0.8942 0.054 Uiso 1 1 calc R . .
C3_2 C 0.06678(15) -0.3486(2) 0.84450(9) 0.0600(5) Uani 1 1 d . . .
H3_2 H 0.0809 -0.4111 0.8150 0.072 Uiso 1 1 calc R . .
C4_2 C -0.02110(15) -0.3315(3) 0.84032(9) 0.0676(6) Uani 1 1 d . . .
H4_2 H -0.0669 -0.3817 0.8079 0.081 Uiso 1 1 calc R . .
C5_2 C -0.04168(13) -0.2411(3) 0.88374(9) 0.0657(6) Uani 1 1 d . . .
H5_2 H -0.1017 -0.2289 0.8808 0.079 Uiso 1 1 calc R . .
C6_2 C 0.02576(12) -0.1678(2) 0.93188(9) 0.0511(4) Uani 1 1 d . . .
H6_2 H 0.0111 -0.1077 0.9617 0.061 Uiso 1 1 calc R . .
B1 B 0.24626(11) -0.07716(19) 1.05210(7) 0.0337(3) Uani 1 1 d . . .
N1 N 0.27652(8) -0.10959(15) 1.11760(5) 0.0366(3) Uani 1 1 d . . .
Si1_3 Si 0.38256(3) -0.02906(5) 1.157407(19) 0.04101(11) Uani 1 1 d . . .
C1_3 C 0.46596(14) -0.1327(3) 1.13094(11) 0.0651(5) Uani 1 1 d . . .
H1A_3 H 0.4732 -0.2422 1.1460 0.098 Uiso 1 1 calc R . .
H1B_3 H 0.5229 -0.0773 1.1472 0.098 Uiso 1 1 calc R . .
H1C_3 H 0.4454 -0.1327 1.0858 0.098 Uiso 1 1 calc R . .
C2_3 C 0.38026(16) 0.1885(2) 1.14186(10) 0.0687(6) Uani 1 1 d . . .
H2A_3 H 0.3514 0.2076 1.0976 0.103 Uiso 1 1 calc R . .
H2B_3 H 0.4410 0.2293 1.1553 0.103 Uiso 1 1 calc R . .
H2C_3 H 0.3472 0.2427 1.1645 0.103 Uiso 1 1 calc R . .
C3_3 C 0.41610(15) -0.0571(4) 1.24350(9) 0.0753(7) Uani 1 1 d . . .
H3A_3 H 0.3723 -0.0065 1.2582 0.113 Uiso 1 1 calc R . .
H3B_3 H 0.4743 -0.0087 1.2640 0.113 Uiso 1 1 calc R . .
H3C_3 H 0.4191 -0.1706 1.2530 0.113 Uiso 1 1 calc R . .
Si1_4 Si 0.21952(3) -0.24413(5) 1.148897(19) 0.04089(11) Uani 1 1 d . . .
C1_4 C 0.18487(17) -0.1510(3) 1.21103(11) 0.0662(6) Uani 1 1 d . . .
H1A_4 H 0.2376 -0.1239 1.2464 0.099 Uiso 1 1 calc R . .
H1B_4 H 0.1484 -0.2261 1.2241 0.099 Uiso 1 1 calc R . .
H1C_4 H 0.1506 -0.0547 1.1950 0.099 Uiso 1 1 calc R . .
C2_4 C 0.29081(18) -0.4216(3) 1.18334(11) 0.0722(6) Uani 1 1 d . . .
H2A_4 H 0.3208 -0.4575 1.1553 0.108 Uiso 1 1 calc R . .
H2B_4 H 0.2536 -0.5073 1.1895 0.108 Uiso 1 1 calc R . .
H2C_4 H 0.3351 -0.3922 1.2231 0.108 Uiso 1 1 calc R . .
C3_4 C 0.11591(15) -0.3133(3) 1.08688(10) 0.0665(5) Uani 1 1 d . . .
H3A_4 H 0.0771 -0.2223 1.0702 0.100 Uiso 1 1 calc R . .
H3B_4 H 0.0852 -0.3899 1.1042 0.100 Uiso 1 1 calc R . .
H3C_4 H 0.1313 -0.3638 1.0538 0.100 Uiso 1 1 calc R . .

loop_
_atom_site_aniso_label
_atom_site_aniso_U_11
_atom_site_aniso_U_22
_atom_site_aniso_U_33
_atom_site_aniso_U_23
_atom_site_aniso_U_13
_atom_site_aniso_U_12
Fe1 0.02842(11) 0.02721(11) 0.02928(11) 0.00083(7) 0.00859(8) 0.00161(6)
C1 0.0385(7) 0.0353(7) 0.0388(7) 0.0016(6) 0.0147(6) 0.0015(6)
O1 0.0674(8) 0.0458(6) 0.0623(8) -0.0149(6) 0.0287(7) 0.0052(6)
C2 0.0368(7) 0.0352(7) 0.0446(8) 0.0028(6) 0.0103(6) 0.0022(5)
O2 0.0352(6) 0.0683(9) 0.0706(9) 0.0008(7) -0.0012(6) -0.0006(5)
C1_1 0.0340(7) 0.0356(7) 0.0402(7) 0.0072(6) 0.0060(6) 0.0042(5)
C2_1 0.0428(7) 0.0313(7) 0.0319(7) 0.0045(5) 0.0089(6) 0.0031(6)
C3_1 0.0389(7) 0.0267(6) 0.0413(7) 0.0037(5) 0.0136(6) 0.0029(5)
C4_1 0.0416(7) 0.0294(6) 0.0389(7) -0.0001(6) 0.0128(6) 0.0070(6)
C5_1 0.0364(7) 0.0365(7) 0.0446(8) 0.0061(6) 0.0153(6) 0.0102(6)
C6_1 0.0394(8) 0.0560(10) 0.0557(10) 0.0104(8) -0.0023(7) -0.0040(7)
C7_1 0.0756(12) 0.0510(10) 0.0333(8) 0.0033(7) 0.0171(8) 0.0004(8)
C8_1 0.0508(9) 0.0388(8) 0.0598(10) 0.0041(7) 0.0234(8) -0.0063(7)
C9_1 0.0641(10) 0.0388(8) 0.0469(9) -0.0099(7) 0.0134(8) 0.0067(7)
C10_1 0.0504(9) 0.0623(11) 0.0697(12) 0.0060(9) 0.0355(9) 0.0136(8)
C3 0.0338(6) 0.0298(6) 0.0296(6) -0.0005(5) 0.0094(5) 0.0009(5)
C4 0.0377(7) 0.0337(6) 0.0315(7) 0.0007(5) 0.0108(5) -0.0022(5)
C1_2 0.0416(7) 0.0367(7) 0.0309(7) 0.0050(5) 0.0078(6) -0.0082(6)
C2_2 0.0519(9) 0.0435(8) 0.0365(8) 0.0003(6) 0.0103(6) -0.0072(7)
C3_2 0.0768(13) 0.0571(11) 0.0372(9) -0.0058(7) 0.0085(8) -0.0184(9)
C4_2 0.0661(12) 0.0803(14) 0.0401(9) 0.0042(9) -0.0022(8) -0.0332(10)
C5_2 0.0433(9) 0.0909(16) 0.0549(11) 0.0134(10) 0.0070(8) -0.0215(10)
C6_2 0.0443(8) 0.0634(11) 0.0444(9) 0.0038(8) 0.0137(7) -0.0094(7)
B1 0.0368(7) 0.0321(7) 0.0320(7) -0.0003(6) 0.0116(6) 0.0018(6)
N1 0.0414(6) 0.0388(6) 0.0287(6) 0.0021(5) 0.0112(5) 0.0037(5)
Si1_3 0.0401(2) 0.0452(2) 0.0327(2) -0.00231(16) 0.00635(16) 0.00692(17)
C1_3 0.0519(10) 0.0695(13) 0.0807(14) 0.0056(10) 0.0317(10) 0.0140(9)
C2_3 0.0781(14) 0.0458(10) 0.0643(12) -0.0140(9) 0.0020(10) -0.0047(9)
C3_3 0.0650(12) 0.113(2) 0.0350(9) -0.0001(10) 0.0006(8) 0.0052(12)
Si1_4 0.0550(2) 0.0378(2) 0.0351(2) 0.00495(16) 0.02223(18) 0.00673(17)
C1_4 0.0816(14) 0.0716(14) 0.0622(12) -0.0064(10) 0.0462(11) 0.0062(10)
C2_4 0.1057(18) 0.0541(11) 0.0680(13) 0.0238(10) 0.0443(13) 0.0297(12)
C3_4 0.0726(13) 0.0684(12) 0.0579(11) 0.0088(10) 0.0220(10) -0.0267(10)

loop_
_atom_type_symbol
_atom_type_description
_atom_type_scat_dispersion_real
_atom_type_scat_dispersion_imag
_atom_type_scat_source
C C 0.0033 0.0016 'International Tables Vol C Tables 4.2.6.8 and 6.1.1.4'
H H 0.0000 0.0000 'International Tables Vol C Tables 4.2.6.8 and 6.1.1.4'
B B 0.0013 0.0007 'International Tables Vol C Tables 4.2.6.8 and 6.1.1.4'
N N 0.0061 0.0033 'International Tables Vol C Tables 4.2.6.8 and 6.1.1.4'
O O 0.0106 0.0060 'International Tables Vol C Tables 4.2.6.8 and 6.1.1.4'
Si Si 0.0817 0.0704 'International Tables Vol C Tables 4.2.6.8 and 6.1.1.4'
Fe Fe 0.3463 0.8444 'International Tables Vol C Tables 4.2.6.8 and 6.1.1.4'

loop_
_geom_angle_atom_site_label_1
_geom_angle_atom_site_label_2
_geom_angle_atom_site_label_3
_geom_angle
_geom_angle_site_symmetry_1
_geom_angle_site_symmetry_3
_geom_angle_publ_flag
C1 Fe1 C2 94.93(7) . . ?
C1 Fe1 C3 89.46(6) . . ?
C2 Fe1 C3 94.63(6) . . ?
C1 Fe1 C2_1 91.04(6) . . ?
C2 Fe1 C2_1 125.45(7) . . ?
C3 Fe1 C2_1 139.69(6) . . ?
C1 Fe1 C1_1 102.07(7) . . ?
C2 Fe1 C1_1 156.92(6) . . ?
C3 Fe1 C1_1 100.97(6) . . ?
C2_1 Fe1 C1_1 39.82(6) . . ?
C1 Fe1 C3_1 116.90(6) . . ?
C2 Fe1 C3_1 92.26(6) . . ?
C3 Fe1 C3_1 152.06(6) . . ?
C2_1 Fe1 C3_1 39.17(6) . . ?
C1_1 Fe1 C3_1 66.19(6) . . ?
C1 Fe1 C4_1 155.70(6) . . ?
C2 Fe1 C4_1 92.55(6) . . ?
C3 Fe1 C4_1 112.96(6) . . ?
C2_1 Fe1 C4_1 65.97(6) . . ?
C1_1 Fe1 C4_1 65.76(6) . . ?
C3_1 Fe1 C4_1 39.57(6) . . ?
C1 Fe1 C5_1 139.55(7) . . ?
C2 Fe1 C5_1 125.50(7) . . ?
C3 Fe1 C5_1 88.45(6) . . ?
C2_1 Fe1 C5_1 65.99(6) . . ?
C1_1 Fe1 C5_1 39.25(6) . . ?
C3_1 Fe1 C5_1 65.73(6) . . ?
C4_1 Fe1 C5_1 38.69(6) . . ?
O1 C1 Fe1 176.98(14) . . ?
O2 C2 Fe1 173.92(15) . . ?
C5_1 C1_1 C2_1 107.59(13) . . ?
C5_1 C1_1 C6_1 126.66(15) . . ?
C2_1 C1_1 C6_1 125.27(15) . . ?
C5_1 C1_1 Fe1 71.33(8) . . ?
C2_1 C1_1 Fe1 69.84(8) . . ?
C6_1 C1_1 Fe1 130.42(11) . . ?
C3_1 C2_1 C1_1 108.25(13) . . ?
C3_1 C2_1 C7_1 126.60(14) . . ?
C1_1 C2_1 C7_1 125.07(14) . . ?
C3_1 C2_1 Fe1 71.06(8) . . ?
C1_1 C2_1 Fe1 70.34(8) . . ?
C7_1 C2_1 Fe1 126.91(11) . . ?
C2_1 C3_1 C4_1 107.58(13) . . ?
C2_1 C3_1 C8_1 127.09(14) . . ?
C4_1 C3_1 C8_1 125.16(14) . . ?
C2_1 C3_1 Fe1 69.77(8) . . ?
C4_1 C3_1 Fe1 70.40(8) . . ?
C8_1 C3_1 Fe1 128.88(11) . . ?
C5_1 C4_1 C3_1 108.31(13) . . ?
C5_1 C4_1 C9_1 126.67(15) . . ?
C3_1 C4_1 C9_1 124.60(15) . . ?
C5_1 C4_1 Fe1 71.03(8) . . ?
C3_1 C4_1 Fe1 70.02(8) . . ?
C9_1 C4_1 Fe1 130.46(11) . . ?
C4_1 C5_1 C1_1 108.25(13) . . ?
C4_1 C5_1 C10_1 125.62(16) . . ?
C1_1 C5_1 C10_1 125.99(16) . . ?
C4_1 C5_1 Fe1 70.27(8) . . ?
C1_1 C5_1 Fe1 69.42(8) . . ?
C10_1 C5_1 Fe1 129.21(12) . . ?
C1_1 C6_1 H6A_1 109.5 . . ?
C1_1 C6_1 H6B_1 109.5 . . ?
H6A_1 C6_1 H6B_1 109.5 . . ?
C1_1 C6_1 H6C_1 109.5 . . ?
H6A_1 C6_1 H6C_1 109.5 . . ?
H6B_1 C6_1 H6C_1 109.5 . . ?
C2_1 C7_1 H7A_1 109.5 . . ?
C2_1 C7_1 H7B_1 109.5 . . ?
H7A_1 C7_1 H7B_1 109.5 . . ?
C2_1 C7_1 H7C_1 109.5 . . ?
H7A_1 C7_1 H7C_1 109.5 . . ?
H7B_1 C7_1 H7C_1 109.5 . . ?
C3_1 C8_1 H8A_1 109.5 . . ?
C3_1 C8_1 H8B_1 109.5 . . ?
H8A_1 C8_1 H8B_1 109.5 . . ?
C3_1 C8_1 H8C_1 109.5 . . ?
H8A_1 C8_1 H8C_1 109.5 . . ?
H8B_1 C8_1 H8C_1 109.5 . . ?
C4_1 C9_1 H9A_1 109.5 . . ?
C4_1 C9_1 H9B_1 109.5 . . ?
H9A_1 C9_1 H9B_1 109.5 . . ?
C4_1 C9_1 H9C_1 109.5 . . ?
H9A_1 C9_1 H9C_1 109.5 . . ?
H9B_1 C9_1 H9C_1 109.5 . . ?
C5_1 C10_1 H10A_1 109.5 . . ?
C5_1 C10_1 H10B_1 109.5 . . ?
H10A_1 C10_1 H10B_1 109.5 . . ?
C5_1 C10_1 H10C_1 109.5 . . ?
H10A_1 C10_1 H10C_1 109.5 . . ?
H10B_1 C10_1 H10C_1 109.5 . . ?
C4 C3 B1 61.73(10) . . ?
C4 C3 Fe1 137.60(10) . . ?
B1 C3 Fe1 160.55(11) . . ?
C3 C4 C1_2 140.19(13) . . ?
C3 C4 B1 63.76(10) . . ?
C1_2 C4 B1 155.87(14) . . ?
C2_2 C1_2 C6_2 118.02(15) . . ?
C2_2 C1_2 C4 120.55(14) . . ?
C6_2 C1_2 C4 121.43(15) . . ?
C3_2 C2_2 C1_2 120.81(17) . . ?
C3_2 C2_2 H2_2 119.6 . . ?
C1_2 C2_2 H2_2 119.6 . . ?
C4_2 C3_2 C2_2 120.3(2) . . ?
C4_2 C3_2 H3_2 119.9 . . ?
C2_2 C3_2 H3_2 119.9 . . ?
C5_2 C4_2 C3_2 119.87(17) . . ?
C5_2 C4_2 H4_2 120.1 . . ?
C3_2 C4_2 H4_2 120.1 . . ?
C4_2 C5_2 C6_2 120.21(19) . . ?
C4_2 C5_2 H5_2 119.9 . . ?
C6_2 C5_2 H5_2 119.9 . . ?
C5_2 C6_2 C1_2 120.81(18) . . ?
C5_2 C6_2 H6_2 119.6 . . ?
C1_2 C6_2 H6_2 119.6 . . ?
N1 B1 C4 153.03(15) . . ?
N1 B1 C3 152.29(14) . . ?
C4 B1 C3 54.52(9) . . ?
B1 N1 Si1_4 121.10(10) . . ?
B1 N1 Si1_3 112.67(10) . . ?
Si1_4 N1 Si1_3 125.35(7) . . ?
N1 Si1_3 C2_3 109.01(8) . . ?
N1 Si1_3 C1_3 108.81(9) . . ?
C2_3 Si1_3 C1_3 111.35(11) . . ?
N1 Si1_3 C3_3 111.82(9) . . ?
C2_3 Si1_3 C3_3 107.77(12) . . ?
C1_3 Si1_3 C3_3 108.10(11) . . ?
Si1_3 C1_3 H1A_3 109.5 . . ?
Si1_3 C1_3 H1B_3 109.5 . . ?
H1A_3 C1_3 H1B_3 109.5 . . ?
Si1_3 C1_3 H1C_3 109.5 . . ?
H1A_3 C1_3 H1C_3 109.5 . . ?
H1B_3 C1_3 H1C_3 109.5 . . ?
Si1_3 C2_3 H2A_3 109.5 . . ?
Si1_3 C2_3 H2B_3 109.5 . . ?
H2A_3 C2_3 H2B_3 109.5 . . ?
Si1_3 C2_3 H2C_3 109.5 . . ?
H2A_3 C2_3 H2C_3 109.5 . . ?
H2B_3 C2_3 H2C_3 109.5 . . ?
Si1_3 C3_3 H3A_3 109.5 . . ?
Si1_3 C3_3 H3B_3 109.5 . . ?
H3A_3 C3_3 H3B_3 109.5 . . ?
Si1_3 C3_3 H3C_3 109.5 . . ?
H3A_3 C3_3 H3C_3 109.5 . . ?
H3B_3 C3_3 H3C_3 109.5 . . ?
N1 Si1_4 C3_4 109.72(7) . . ?
N1 Si1_4 C1_4 112.23(9) . . ?
C3_4 Si1_4 C1_4 107.01(11) . . ?
N1 Si1_4 C2_4 110.89(9) . . ?
C3_4 Si1_4 C2_4 109.00(12) . . ?
C1_4 Si1_4 C2_4 107.86(10) . . ?
Si1_4 C1_4 H1A_4 109.5 . . ?
Si1_4 C1_4 H1B_4 109.5 . . ?
H1A_4 C1_4 H1B_4 109.5 . . ?
Si1_4 C1_4 H1C_4 109.5 . . ?
H1A_4 C1_4 H1C_4 109.5 . . ?
H1B_4 C1_4 H1C_4 109.5 . . ?
Si1_4 C2_4 H2A_4 109.5 . . ?
Si1_4 C2_4 H2B_4 109.5 . . ?
H2A_4 C2_4 H2B_4 109.5 . . ?
Si1_4 C2_4 H2C_4 109.5 . . ?
H2A_4 C2_4 H2C_4 109.5 . . ?
H2B_4 C2_4 H2C_4 109.5 . . ?
Si1_4 C3_4 H3A_4 109.5 . . ?
Si1_4 C3_4 H3B_4 109.5 . . ?
H3A_4 C3_4 H3B_4 109.5 . . ?
Si1_4 C3_4 H3C_4 109.5 . . ?
H3A_4 C3_4 H3C_4 109.5 . . ?
H3B_4 C3_4 H3C_4 109.5 . . ?

loop_
_geom_bond_atom_site_label_1
_geom_bond_atom_site_label_2
_geom_bond_distance
_geom_bond_site_symmetry_2
_geom_bond_publ_flag
Fe1 C1 1.7556(15) . ?
Fe1 C2 1.7626(15) . ?
Fe1 C3 1.9826(14) . ?
Fe1 C2_1 2.1025(14) . ?
Fe1 C1_1 2.1092(14) . ?
Fe1 C3_1 2.1194(14) . ?
Fe1 C4_1 2.1245(14) . ?
Fe1 C5_1 2.1344(14) . ?
C1 O1 1.1432(19) . ?
C2 O2 1.144(2) . ?
C1_1 C5_1 1.426(2) . ?
C1_1 C2_1 1.434(2) . ?
C1_1 C6_1 1.497(2) . ?
C2_1 C3_1 1.415(2) . ?
C2_1 C7_1 1.502(2) . ?
C3_1 C4_1 1.437(2) . ?
C3_1 C8_1 1.501(2) . ?
C4_1 C5_1 1.411(2) . ?
C4_1 C9_1 1.502(2) . ?
C5_1 C10_1 1.500(2) . ?
C6_1 H6A_1 0.9700 . ?
C6_1 H6B_1 0.9700 . ?
C6_1 H6C_1 0.9700 . ?
C7_1 H7A_1 0.9700 . ?
C7_1 H7B_1 0.9700 . ?
C7_1 H7C_1 0.9700 . ?
C8_1 H8A_1 0.9700 . ?
C8_1 H8B_1 0.9700 . ?
C8_1 H8C_1 0.9700 . ?
C9_1 H9A_1 0.9700 . ?
C9_1 H9B_1 0.9700 . ?
C9_1 H9C_1 0.9700 . ?
C10_1 H10A_1 0.9700 . ?
C10_1 H10B_1 0.9700 . ?
C10_1 H10C_1 0.9700 . ?
C3 C4 1.3631(19) . ?
C3 B1 1.501(2) . ?
C4 C1_2 1.4699(19) . ?
C4 B1 1.474(2) . ?
C1_2 C2_2 1.392(2) . ?
C1_2 C6_2 1.396(2) . ?
C2_2 C3_2 1.385(2) . ?
C2_2 H2_2 0.9400 . ?
C3_2 C4_2 1.377(3) . ?
C3_2 H3_2 0.9400 . ?
C4_2 C5_2 1.375(3) . ?
C4_2 H4_2 0.9400 . ?
C5_2 C6_2 1.386(3) . ?
C5_2 H5_2 0.9400 . ?
C6_2 H6_2 0.9400 . ?
B1 N1 1.4319(19) . ?
N1 Si1_4 1.7464(13) . ?
N1 Si1_3 1.7517(13) . ?
Si1_3 C2_3 1.848(2) . ?
Si1_3 C1_3 1.854(2) . ?
Si1_3 C3_3 1.868(2) . ?
C1_3 H1A_3 0.9700 . ?
C1_3 H1B_3 0.9700 . ?
C1_3 H1C_3 0.9700 . ?
C2_3 H2A_3 0.9700 . ?
C2_3 H2B_3 0.9700 . ?
C2_3 H2C_3 0.9700 . ?
C3_3 H3A_3 0.9700 . ?
C3_3 H3B_3 0.9700 . ?
C3_3 H3C_3 0.9700 . ?
Si1_4 C3_4 1.856(2) . ?
Si1_4 C1_4 1.8638(19) . ?
Si1_4 C2_4 1.867(2) . ?
C1_4 H1A_4 0.9700 . ?
C1_4 H1B_4 0.9700 . ?
C1_4 H1C_4 0.9700 . ?
C2_4 H2A_4 0.9700 . ?
C2_4 H2B_4 0.9700 . ?
C2_4 H2C_4 0.9700 . ?
C3_4 H3A_4 0.9700 . ?
C3_4 H3B_4 0.9700 . ?
C3_4 H3C_4 0.9700 . ?

loop_
_geom_torsion_atom_site_label_1
_geom_torsion_atom_site_label_2
_geom_torsion_atom_site_label_3
_geom_torsion_atom_site_label_4
_geom_torsion
_geom_torsion_site_symmetry_1
_geom_torsion_site_symmetry_2
_geom_torsion_site_symmetry_3
_geom_torsion_site_symmetry_4
_geom_torsion_publ_flag
C1 Fe1 C1_1 C5_1 165.51(9) . . . . ?
C2 Fe1 C1_1 C5_1 -57.9(2) . . . . ?
C3 Fe1 C1_1 C5_1 73.70(9) . . . . ?
C2_1 Fe1 C1_1 C5_1 -117.64(12) . . . . ?
C3_1 Fe1 C1_1 C5_1 -80.20(9) . . . . ?
C4_1 Fe1 C1_1 C5_1 -36.70(9) . . . . ?
C1 Fe1 C1_1 C2_1 -76.85(10) . . . . ?
C2 Fe1 C1_1 C2_1 59.7(2) . . . . ?
C3 Fe1 C1_1 C2_1 -168.66(9) . . . . ?
C3_1 Fe1 C1_1 C2_1 37.43(9) . . . . ?
C4_1 Fe1 C1_1 C2_1 80.94(9) . . . . ?
C5_1 Fe1 C1_1 C2_1 117.64(12) . . . . ?
C1 Fe1 C1_1 C6_1 42.83(17) . . . . ?
C2 Fe1 C1_1 C6_1 179.38(18) . . . . ?
C3 Fe1 C1_1 C6_1 -48.98(17) . . . . ?
C2_1 Fe1 C1_1 C6_1 119.7(2) . . . . ?
C3_1 Fe1 C1_1 C6_1 157.12(18) . . . . ?
C4_1 Fe1 C1_1 C6_1 -159.38(18) . . . . ?
C5_1 Fe1 C1_1 C6_1 -122.7(2) . . . . ?
C5_1 C1_1 C2_1 C3_1 0.43(16) . . . . ?
C6_1 C1_1 C2_1 C3_1 172.84(14) . . . . ?
Fe1 C1_1 C2_1 C3_1 -61.26(10) . . . . ?
C5_1 C1_1 C2_1 C7_1 -176.41(14) . . . . ?
C6_1 C1_1 C2_1 C7_1 -4.0(2) . . . . ?
Fe1 C1_1 C2_1 C7_1 121.89(15) . . . . ?
C5_1 C1_1 C2_1 Fe1 61.70(10) . . . . ?
C6_1 C1_1 C2_1 Fe1 -125.89(15) . . . . ?
C1 Fe1 C2_1 C3_1 -133.94(9) . . . . ?
C2 Fe1 C2_1 C3_1 -37.14(12) . . . . ?
C3 Fe1 C2_1 C3_1 135.67(9) . . . . ?
C1_1 Fe1 C2_1 C3_1 118.31(12) . . . . ?
C4_1 Fe1 C2_1 C3_1 37.92(9) . . . . ?
C5_1 Fe1 C2_1 C3_1 80.46(9) . . . . ?
C1 Fe1 C2_1 C1_1 107.75(9) . . . . ?
C2 Fe1 C2_1 C1_1 -155.45(9) . . . . ?
C3 Fe1 C2_1 C1_1 17.36(13) . . . . ?
C3_1 Fe1 C2_1 C1_1 -118.31(12) . . . . ?
C4_1 Fe1 C2_1 C1_1 -80.39(9) . . . . ?
C5_1 Fe1 C2_1 C1_1 -37.85(9) . . . . ?
C1 Fe1 C2_1 C7_1 -11.90(15) . . . . ?
C2 Fe1 C2_1 C7_1 84.90(16) . . . . ?
C3 Fe1 C2_1 C7_1 -102.29(15) . . . . ?
C1_1 Fe1 C2_1 C7_1 -119.65(18) . . . . ?
C3_1 Fe1 C2_1 C7_1 122.04(18) . . . . ?
C4_1 Fe1 C2_1 C7_1 159.97(16) . . . . ?
C5_1 Fe1 C2_1 C7_1 -157.50(16) . . . . ?
C1_1 C2_1 C3_1 C4_1 0.26(16) . . . . ?
C7_1 C2_1 C3_1 C4_1 177.05(14) . . . . ?
Fe1 C2_1 C3_1 C4_1 -60.55(9) . . . . ?
C1_1 C2_1 C3_1 C8_1 -175.14(14) . . . . ?
C7_1 C2_1 C3_1 C8_1 1.6(2) . . . . ?
Fe1 C2_1 C3_1 C8_1 124.05(15) . . . . ?
C1_1 C2_1 C3_1 Fe1 60.81(10) . . . . ?
C7_1 C2_1 C3_1 Fe1 -122.41(15) . . . . ?
C1 Fe1 C3_1 C2_1 53.83(10) . . . . ?
C2 Fe1 C3_1 C2_1 150.51(10) . . . . ?
C3 Fe1 C3_1 C2_1 -105.21(13) . . . . ?
C1_1 Fe1 C3_1 C2_1 -38.04(9) . . . . ?
C4_1 Fe1 C3_1 C2_1 -118.22(12) . . . . ?
C5_1 Fe1 C3_1 C2_1 -81.19(9) . . . . ?
C1 Fe1 C3_1 C4_1 172.05(9) . . . . ?
C2 Fe1 C3_1 C4_1 -91.27(10) . . . . ?
C3 Fe1 C3_1 C4_1 13.01(16) . . . . ?
C2_1 Fe1 C3_1 C4_1 118.22(12) . . . . ?
C1_1 Fe1 C3_1 C4_1 80.18(9) . . . . ?
C5_1 Fe1 C3_1 C4_1 37.03(9) . . . . ?
C1 Fe1 C3_1 C8_1 -68.07(16) . . . . ?
C2 Fe1 C3_1 C8_1 28.61(15) . . . . ?
C3 Fe1 C3_1 C8_1 132.89(14) . . . . ?
C2_1 Fe1 C3_1 C8_1 -121.90(18) . . . . ?
C1_1 Fe1 C3_1 C8_1 -159.94(16) . . . . ?
C4_1 Fe1 C3_1 C8_1 119.88(18) . . . . ?
C5_1 Fe1 C3_1 C8_1 156.91(16) . . . . ?
C2_1 C3_1 C4_1 C5_1 -0.87(16) . . . . ?
C8_1 C3_1 C4_1 C5_1 174.64(14) . . . . ?
Fe1 C3_1 C4_1 C5_1 -61.01(10) . . . . ?
C2_1 C3_1 C4_1 C9_1 -173.83(14) . . . . ?
C8_1 C3_1 C4_1 C9_1 1.7(2) . . . . ?
Fe1 C3_1 C4_1 C9_1 126.02(14) . . . . ?
C2_1 C3_1 C4_1 Fe1 60.14(10) . . . . ?
C8_1 C3_1 C4_1 Fe1 -124.34(15) . . . . ?
C1 Fe1 C4_1 C5_1 101.14(17) . . . . ?
C2 Fe1 C4_1 C5_1 -150.95(10) . . . . ?
C3 Fe1 C4_1 C5_1 -54.84(10) . . . . ?
C2_1 Fe1 C4_1 C5_1 81.04(10) . . . . ?
C1_1 Fe1 C4_1 C5_1 37.22(9) . . . . ?
C3_1 Fe1 C4_1 C5_1 118.58(13) . . . . ?
C1 Fe1 C4_1 C3_1 -17.45(19) . . . . ?
C2 Fe1 C4_1 C3_1 90.46(10) . . . . ?
C3 Fe1 C4_1 C3_1 -173.42(8) . . . . ?
C2_1 Fe1 C4_1 C3_1 -37.55(9) . . . . ?
C1_1 Fe1 C4_1 C3_1 -81.37(9) . . . . ?
C5_1 Fe1 C4_1 C3_1 -118.58(13) . . . . ?
C1 Fe1 C4_1 C9_1 -136.39(18) . . . . ?
C2 Fe1 C4_1 C9_1 -28.49(16) . . . . ?
C3 Fe1 C4_1 C9_1 67.63(16) . . . . ?
C2_1 Fe1 C4_1 C9_1 -156.49(17) . . . . ?
C1_1 Fe1 C4_1 C9_1 159.69(17) . . . . ?
C3_1 Fe1 C4_1 C9_1 -118.95(19) . . . . ?
C5_1 Fe1 C4_1 C9_1 122.47(19) . . . . ?
C3_1 C4_1 C5_1 C1_1 1.14(16) . . . . ?
C9_1 C4_1 C5_1 C1_1 173.92(14) . . . . ?
Fe1 C4_1 C5_1 C1_1 -59.24(10) . . . . ?
C3_1 C4_1 C5_1 C10_1 -174.92(15) . . . . ?
C9_1 C4_1 C5_1 C10_1 -2.1(3) . . . . ?
Fe1 C4_1 C5_1 C10_1 124.70(16) . . . . ?
C3_1 C4_1 C5_1 Fe1 60.38(10) . . . . ?
C9_1 C4_1 C5_1 Fe1 -126.85(15) . . . . ?
C2_1 C1_1 C5_1 C4_1 -0.97(16) . . . . ?
C6_1 C1_1 C5_1 C4_1 -173.25(14) . . . . ?
Fe1 C1_1 C5_1 C4_1 59.77(10) . . . . ?
C2_1 C1_1 C5_1 C10_1 175.07(15) . . . . ?
C6_1 C1_1 C5_1 C10_1 2.8(3) . . . . ?
Fe1 C1_1 C5_1 C10_1 -124.19(16) . . . . ?
C2_1 C1_1 C5_1 Fe1 -60.74(10) . . . . ?
C6_1 C1_1 C5_1 Fe1 126.98(15) . . . . ?
C1 Fe1 C5_1 C4_1 -141.51(11) . . . . ?
C2 Fe1 C5_1 C4_1 36.57(12) . . . . ?
C3 Fe1 C5_1 C4_1 131.15(9) . . . . ?
C2_1 Fe1 C5_1 C4_1 -80.96(9) . . . . ?
C1_1 Fe1 C5_1 C4_1 -119.35(13) . . . . ?
C3_1 Fe1 C5_1 C4_1 -37.85(9) . . . . ?
C1 Fe1 C5_1 C1_1 -22.16(14) . . . . ?
C2 Fe1 C5_1 C1_1 155.91(9) . . . . ?
C3 Fe1 C5_1 C1_1 -109.50(9) . . . . ?
C2_1 Fe1 C5_1 C1_1 38.39(9) . . . . ?
C3_1 Fe1 C5_1 C1_1 81.49(9) . . . . ?
C4_1 Fe1 C5_1 C1_1 119.35(13) . . . . ?
C1 Fe1 C5_1 C10_1 98.10(18) . . . . ?
C2 Fe1 C5_1 C10_1 -83.83(18) . . . . ?
C3 Fe1 C5_1 C10_1 10.75(17) . . . . ?
C2_1 Fe1 C5_1 C10_1 158.65(18) . . . . ?
C1_1 Fe1 C5_1 C10_1 120.3(2) . . . . ?
C3_1 Fe1 C5_1 C10_1 -158.25(18) . . . . ?
C4_1 Fe1 C5_1 C10_1 -120.4(2) . . . . ?
C1 Fe1 C3 C4 -60.21(16) . . . . ?
C2 Fe1 C3 C4 -155.11(16) . . . . ?
C2_1 Fe1 C3 C4 30.8(2) . . . . ?
C1_1 Fe1 C3 C4 41.98(16) . . . . ?
C3_1 Fe1 C3 C4 101.18(18) . . . . ?
C4_1 Fe1 C3 C4 110.14(16) . . . . ?
C5_1 Fe1 C3 C4 79.39(16) . . . . ?
C1 Fe1 C3 B1 127.4(3) . . . . ?
C2 Fe1 C3 B1 32.5(3) . . . . ?
C2_1 Fe1 C3 B1 -141.6(3) . . . . ?
C1_1 Fe1 C3 B1 -130.4(3) . . . . ?
C3_1 Fe1 C3 B1 -71.2(4) . . . . ?
C4_1 Fe1 C3 B1 -62.2(3) . . . . ?
C5_1 Fe1 C3 B1 -93.0(3) . . . . ?
B1 C3 C4 C1_2 -176.1(2) . . . . ?
Fe1 C3 C4 C1_2 6.7(3) . . . . ?
Fe1 C3 C4 B1 -177.13(16) . . . . ?
C3 C4 C1_2 C2_2 59.0(3) . . . . ?
B1 C4 C1_2 C2_2 -112.4(3) . . . . ?
C3 C4 C1_2 C6_2 -121.5(2) . . . . ?
B1 C4 C1_2 C6_2 67.0(4) . . . . ?
C6_2 C1_2 C2_2 C3_2 0.0(2) . . . . ?
C4 C1_2 C2_2 C3_2 179.48(15) . . . . ?
C1_2 C2_2 C3_2 C4_2 0.7(3) . . . . ?
C2_2 C3_2 C4_2 C5_2 -0.5(3) . . . . ?
C3_2 C4_2 C5_2 C6_2 -0.4(3) . . . . ?
C4_2 C5_2 C6_2 C1_2 1.1(3) . . . . ?
C2_2 C1_2 C6_2 C5_2 -0.9(3) . . . . ?
C4 C1_2 C6_2 C5_2 179.65(16) . . . . ?
C3 C4 B1 N1 -175.2(3) . . . . ?
C1_2 C4 B1 N1 -1.3(6) . . . . ?
C1_2 C4 B1 C3 173.9(4) . . . . ?
C4 C3 B1 N1 175.3(3) . . . . ?
Fe1 C3 B1 N1 -10.5(6) . . . . ?
Fe1 C3 B1 C4 174.2(3) . . . . ?
C4 B1 N1 Si1_4 -6.1(4) . . . . ?
C3 B1 N1 Si1_4 -177.6(2) . . . . ?
C4 B1 N1 Si1_3 163.8(3) . . . . ?
C3 B1 N1 Si1_3 -7.8(3) . . . . ?
B1 N1 Si1_3 C2_3 55.85(14) . . . . ?
Si1_4 N1 Si1_3 C2_3 -134.84(11) . . . . ?
B1 N1 Si1_3 C1_3 -65.76(13) . . . . ?
Si1_4 N1 Si1_3 C1_3 103.55(11) . . . . ?
B1 N1 Si1_3 C3_3 174.91(13) . . . . ?
Si1_4 N1 Si1_3 C3_3 -15.78(14) . . . . ?
B1 N1 Si1_4 C3_4 -5.13(15) . . . . ?
Si1_3 N1 Si1_4 C3_4 -173.59(11) . . . . ?
B1 N1 Si1_4 C1_4 -123.96(14) . . . . ?
Si1_3 N1 Si1_4 C1_4 67.58(13) . . . . ?
B1 N1 Si1_4 C2_4 115.33(14) . . . . ?
Si1_3 N1 Si1_4 C2_4 -53.13(13) . . . . ?
